data_4505032
loop_
_publ_author_name
'Zhang, Guoqi'
'Yang, Guoqiang'
'Chen, Qingqi'
'Ma, Jin Shi'

_publ_section_title
;
 Novel Network Polymers Formed by Self-Assembly of Silver Nitrate and
 Pyrrol-2-yl-methyleneamine Ligands with Flexible Spacers
;
_journal_issue 2
_journal_name_full 'Crystal Growth &amp; Design'
_journal_page_first 661
_journal_paper_doi 10.1021/cg049833h
_journal_volume 5
_journal_year 2005
_chemical_formula_sum 'C27 H32 Ag2 N10 O8'
_chemical_formula_weight 840.37
_chemical_name_systematic
; 
 ? 
;
_space_group_IT_number 19
_symmetry_cell_setting orthorhombic
_symmetry_space_group_name_Hall 'P 2ac 2ab'
_symmetry_space_group_name_H-M 'P 21 21 21'
_atom_sites_solution_hydrogens geom
_atom_sites_solution_primary direct
_atom_sites_solution_secondary difmap
_audit_creation_method SHELXL-97
_cell_angle_alpha 90.00
_cell_angle_beta 90.00
_cell_angle_gamma 90.00
_cell_formula_units_Z 4
_cell_length_a 9.4230(19)
_cell_length_b 17.386(4)
_cell_length_c 19.934(4)
_cell_measurement_reflns_used 21967
_cell_measurement_temperature 293(2)
_cell_measurement_theta_max 54.95
_cell_measurement_theta_min 2.33
_cell_volume 3265.8(12)
_computing_cell_refinement 'Rapid Auto(Rigaku 2001)'
_computing_data_collection 'Rapid Auto(Rigaku 2001)'
_computing_data_reduction 'Rapid Auto(Rigaku 2001)'
_computing_structure_refinement 'SHELXL-97 (Sheldrick, 1997)'
_computing_structure_solution 'SHELXS-97 (Sheldrick, 1990)'
_diffrn_ambient_temperature 293(2)
_diffrn_measured_fraction_theta_full 0.990
_diffrn_measured_fraction_theta_max 0.990
_diffrn_measurement_device_type 'Rigaku Raxis Rapid IP'
_diffrn_measurement_method Oscillation
_diffrn_radiation_monochromator graphite
_diffrn_radiation_source 'Rotating Anode'
_diffrn_radiation_type MoK\a
_diffrn_radiation_wavelength 0.71073
_diffrn_reflns_av_R_equivalents 0.0000
_diffrn_reflns_av_sigmaI/netI 0.0945
_diffrn_reflns_limit_h_max 12
_diffrn_reflns_limit_h_min 0
_diffrn_reflns_limit_k_max 22
_diffrn_reflns_limit_k_min 0
_diffrn_reflns_limit_l_max 25
_diffrn_reflns_limit_l_min 0
_diffrn_reflns_number 4169
_diffrn_reflns_theta_full 27.52
_diffrn_reflns_theta_max 27.52
_diffrn_reflns_theta_min 1.55
_exptl_absorpt_coefficient_mu 1.262
_exptl_absorpt_correction_T_max 1.2281
_exptl_absorpt_correction_T_min 0.6208
_exptl_absorpt_correction_type empirical
_exptl_absorpt_process_details Abscor
_exptl_crystal_colour colorless
_exptl_crystal_density_diffrn 1.709
_exptl_crystal_density_method 'not measured'
_exptl_crystal_description block
_exptl_crystal_F_000 1688
_exptl_crystal_size_max 0.434
_exptl_crystal_size_mid 0.211
_exptl_crystal_size_min 0.112
_refine_diff_density_max 0.639
_refine_diff_density_min -0.984
_refine_diff_density_rms 0.124
_refine_ls_abs_structure_details 'Flack H D (1983), Acta Cryst. A39, 876-881'
_refine_ls_abs_structure_Flack 0.45(2)
_refine_ls_extinction_method none
_refine_ls_goodness_of_fit_ref 0.938
_refine_ls_hydrogen_treatment mixed
_refine_ls_matrix_type full
_refine_ls_number_parameters 420
_refine_ls_number_reflns 4169
_refine_ls_number_restraints 0
_refine_ls_restrained_S_all 0.938
_refine_ls_R_factor_all 0.0609
_refine_ls_R_factor_gt 0.0423
_refine_ls_shift/su_max 0.003
_refine_ls_shift/su_mean 0.000
_refine_ls_structure_factor_coef Fsqd
_refine_ls_weighting_details 'calc w=1/[\s^2^(Fo^2^)+(0.0416P)^2^+0.0000P] where P=(Fo^2^+2Fc^2^)/3'
_refine_ls_weighting_scheme calc
_refine_ls_wR_factor_gt 0.0912
_refine_ls_wR_factor_ref 0.0964
_reflns_number_gt 3157
_reflns_number_total 4169
_reflns_threshold_expression >2sigma(I)
_cod_data_source_file cg049833hsi20040523_095705.cif
_cod_data_source_block a
_cod_depositor_comments
;
The following automatic conversions were performed:

'_exptl_absorpt_correction_type' value 'Empirical' changed to
'empirical' according to
/home/saulius/struct/CIF-dictionaries/cif_core.dic dictionary named
'cif_core.dic' version 2.4.1 from 2010-06-29.

Automatic conversion script
Id: cif_fix_values 1715 2011-07-08 13:25:40Z adriana 

The following automatic conversions were performed:

'_symmetry_cell_setting' tag value 'orthohombic' was replaced with
'orthorhombic' value as specified in the replacement file
'/home/robertas/cod-tools/perl-scripts/inputs/replacement_values.lst'.

Automatic conversion script
Id: cif_fix_values 3143 2015-03-26 13:38:13Z robertas 
;
_cod_original_cell_volume 3265.8(11)
_cod_original_sg_symbol_H-M P2(1)(1)(1)
_cod_database_code 4505032

loop_
_symmetry_equiv_pos_as_xyz
'x, y, z'
'-x+1/2, -y, z+1/2'
'-x, y+1/2, -z+1/2'
'x+1/2, -y+1/2, -z'

loop_
_atom_site_label
_atom_site_type_symbol
_atom_site_fract_x
_atom_site_fract_y
_atom_site_fract_z
_atom_site_U_iso_or_equiv
_atom_site_adp_type
_atom_site_occupancy
_atom_site_symmetry_multiplicity
_atom_site_calc_flag
_atom_site_refinement_flags
Ag1 Ag 0.35582(2) 0.808816(15) 0.652287(10) 0.02578(6) Uani 1 1 d .
Ag2 Ag 0.01285(2) 0.730020(14) 0.832653(9) 0.02312(5) Uani 1 1 d .
O1 O -0.0362(2) 0.84187(14) 0.38357(10) 0.0437(7) Uani 1 1 d .
O2 O -0.1829(2) 0.84489(13) 0.29904(10) 0.0332(6) Uani 1 1 d .
O3 O -0.0206(2) 0.93401(12) 0.31100(10) 0.0331(6) Uani 1 1 d .
O4 O 0.1046(3) 0.35403(13) 0.60484(11) 0.0422(7) Uani 1 1 d .
O5 O -0.0151(2) 0.38861(14) 0.69224(11) 0.0406(7) Uani 1 1 d .
O6 O 0.1609(2) 0.45832(14) 0.65845(11) 0.0445(7) Uani 1 1 d .
O7 O -0.0988(4) 0.51006(17) 0.76870(14) 0.0795(12) Uani 1 1 d .
O1W O 0.1608(3) 0.56889(17) 0.79700(15) 0.0774(10) Uani 1 1 d .
C3 C 0.2221(3) 0.91263(16) 0.43185(11) 0.0152(7) Uani 1 1 d .
H3A H 0.1411 0.8996 0.4077 0.018 Uiso 1 1 calc R
N2 N 0.1876(2) 0.79430(16) 0.57993(11) 0.0271(7) Uani 1 1 d .
N3 N -0.1362(2) 0.69833(15) 0.75671(10) 0.0245(6) Uani 1 1 d .
C11 C -0.4523(2) 0.61364(16) 0.82700(12) 0.0134(6) Uani 1 1 d .
H11A H -0.4901 0.5874 0.7905 0.016 Uiso 1 1 calc R
N5 N 0.6720(3) 0.82725(19) 0.60054(13) 0.0482(10) Uani 1 1 d .
H5A H 0.6196 0.7867 0.5999 0.058 Uiso 1 1 calc R
N6 N 0.4929(3) 0.85242(14) 0.72902(10) 0.0243(6) Uani 1 1 d .
N7 N 0.1859(2) 0.74140(14) 0.90264(10) 0.0200(6) Uani 1 1 d .
N8 N -0.0149(3) 0.61410(18) 0.95490(13) 0.0464(9) Uani 1 1 d .
H8A H -0.0563 0.6286 0.9186 0.056 Uiso 1 1 calc R
N9 N -0.0806(2) 0.87301(15) 0.33107(12) 0.0290(7) Uani 1 1 d .
N10 N 0.0852(3) 0.39922(16) 0.65142(13) 0.0332(7) Uani 1 1 d .
C2 C 0.3201(4) 0.9625(2) 0.41207(16) 0.0390(10) Uani 1 1 d .
H2A H 0.3172 0.9901 0.3721 0.047 Uiso 1 1 calc R
C1 C 0.4271(4) 0.96776(19) 0.45923(15) 0.0325(9) Uani 1 1 d .
H1A H 0.5086 0.9978 0.4568 0.039 Uiso 1 1 calc R
N1 N 0.3875(3) 0.9184(2) 0.51128(14) 0.0538(11) Uani 1 1 d .
H1B H 0.4331 0.9106 0.5480 0.065 Uiso 1 1 calc R
C4 C 0.2575(3) 0.88377(19) 0.49194(14) 0.0276(9) Uani 1 1 d .
C5 C 0.1696(3) 0.82786(16) 0.52420(13) 0.0225(8) Uani 1 1 d .
H5B H 0.0877 0.8142 0.5010 0.027 Uiso 1 1 calc R
C6 C 0.0832(3) 0.7362(2) 0.60009(12) 0.0266(8) Uani 1 1 d .
H6A H 0.1289 0.6863 0.6028 0.032 Uiso 1 1 calc R
H6B H 0.0088 0.7332 0.5666 0.032 Uiso 1 1 calc R
C7 C 0.0171(3) 0.75671(17) 0.66906(12) 0.0256(8) Uani 1 1 d .
H7A H 0.0909 0.7636 0.7024 0.031 Uiso 1 1 calc R
H7B H -0.0373 0.8039 0.6659 0.031 Uiso 1 1 calc R
C8 C -0.0774(3) 0.69086(19) 0.68796(13) 0.0264(8) Uani 1 1 d .
H8B H -0.1551 0.6878 0.6562 0.032 Uiso 1 1 calc R
H8C H -0.0238 0.6433 0.6850 0.032 Uiso 1 1 calc R
C9 C -0.2597(3) 0.66898(19) 0.76367(14) 0.0291(9) Uani 1 1 d .
H9A H -0.3027 0.6505 0.7249 0.035 Uiso 1 1 calc R
C10 C -0.3392(3) 0.66136(18) 0.82439(13) 0.0242(8) Uani 1 1 d .
N4 N -0.3240(3) 0.69260(19) 0.88879(13) 0.0416(8) Uani 1 1 d .
H4A H -0.2626 0.7265 0.9008 0.050 Uiso 1 1 calc R
C13 C -0.4266(3) 0.6587(2) 0.93010(15) 0.0321(9) Uani 1 1 d .
H13A H -0.4410 0.6676 0.9756 0.039 Uiso 1 1 calc R
C12 C -0.5016(4) 0.6096(2) 0.88928(15) 0.0347(9) Uani 1 1 d .
H12A H -0.5758 0.5781 0.9032 0.042 Uiso 1 1 calc R
C14 C 0.7630(3) 0.8507(2) 0.54972(15) 0.0292(9) Uani 1 1 d .
H14A H 0.7803 0.8257 0.5093 0.035 Uiso 1 1 calc R
C15 C 0.8227(3) 0.9190(2) 0.57143(15) 0.0346(10) Uani 1 1 d .
H15A H 0.8859 0.9489 0.5470 0.041 Uiso 1 1 calc R
C16 C 0.7749(3) 0.93529(17) 0.63350(12) 0.0151(7) Uani 1 1 d .
H16A H 0.8022 0.9773 0.6594 0.018 Uiso 1 1 calc R
C17 C 0.6799(3) 0.88001(18) 0.65223(13) 0.0238(8) Uani 1 1 d .
C18 C 0.6122(3) 0.88441(18) 0.71636(13) 0.0218(8) Uani 1 1 d .
H18A H 0.6570 0.9118 0.7504 0.026 Uiso 1 1 calc R
C19 C 0.4389(3) 0.86056(19) 0.79720(14) 0.0275(9) Uani 1 1 d .
H19A H 0.3838 0.9076 0.8004 0.033 Uiso 1 1 calc R
H19B H 0.5182 0.8648 0.8280 0.033 Uiso 1 1 calc R
C20 C 0.3466(3) 0.79293(16) 0.81766(12) 0.0212(8) Uani 1 1 d .
H20A H 0.2678 0.7885 0.7866 0.025 Uiso 1 1 calc R
H20B H 0.4020 0.7460 0.8147 0.025 Uiso 1 1 calc R
C21 C 0.2891(3) 0.80123(18) 0.88843(13) 0.0222(7) Uani 1 1 d .
H21A H 0.3666 0.7979 0.9203 0.027 Uiso 1 1 calc R
H21B H 0.2448 0.8513 0.8934 0.027 Uiso 1 1 calc R
C22 C 0.2046(3) 0.70054(17) 0.95527(11) 0.0197(7) Uani 1 1 d .
H22A H 0.2863 0.7100 0.9802 0.024 Uiso 1 1 calc R
C23 C 0.1115(3) 0.64162(18) 0.97941(13) 0.0225(8) Uani 1 1 d .
C24 C 0.1410(3) 0.60069(15) 1.03559(11) 0.0123(6) Uani 1 1 d .
H24A H 0.2222 0.6065 1.0616 0.015 Uiso 1 1 calc R
C25 C 0.0383(3) 0.55178(18) 1.04796(13) 0.0275(9) Uani 1 1 d .
H25A H 0.0361 0.5179 1.0841 0.033 Uiso 1 1 calc R
C26 C -0.0645(4) 0.55773(19) 1.00019(13) 0.0284(9) Uani 1 1 d .
H26A H -0.1493 0.5305 0.9979 0.034 Uiso 1 1 calc R
C27 C -0.1643(4) 0.4819(2) 0.82622(18) 0.0455(9) Uiso 1 1 d .

loop_
_atom_site_aniso_label
_atom_site_aniso_U_11
_atom_site_aniso_U_22
_atom_site_aniso_U_33
_atom_site_aniso_U_23
_atom_site_aniso_U_13
_atom_site_aniso_U_12
Ag1 0.01910(8) 0.03949(13) 0.01876(8) -0.00164(11) -0.00154(8) -0.00639(11)
Ag2 0.01799(8) 0.03365(12) 0.01772(8) 0.00217(10) -0.00236(8) -0.00576(11)
O1 0.0525(13) 0.0503(15) 0.0282(10) 0.0099(11) -0.0153(11) 0.0065(14)
O2 0.0304(10) 0.0391(14) 0.0300(10) -0.0063(10) -0.0055(9) -0.0087(12)
O3 0.0363(11) 0.0316(12) 0.0315(10) 0.0001(10) 0.0075(10) -0.0057(12)
O4 0.0453(13) 0.0341(14) 0.0471(12) -0.0153(11) 0.0192(11) -0.0016(13)
O5 0.0396(12) 0.0385(13) 0.0437(11) -0.0017(11) 0.0127(11) -0.0050(14)
O6 0.0455(12) 0.0433(14) 0.0448(12) 0.0038(12) -0.0039(13) -0.0167(13)
O7 0.120(3) 0.064(2) 0.0545(16) -0.0032(16) 0.005(2) 0.015(2)
O1W 0.0532(16) 0.0709(19) 0.108(2) 0.0512(17) 0.0284(17) 0.0139(18)
C3 0.0261(13) 0.0139(14) 0.0057(10) 0.0006(10) 0.0017(10) 0.0017(13)
N2 0.0191(10) 0.0395(17) 0.0226(11) -0.0049(11) -0.0008(9) -0.0041(13)
N3 0.0196(10) 0.0385(15) 0.0154(9) -0.0033(11) 0.0034(9) -0.0037(14)
C11 0.0112(10) 0.0184(14) 0.0105(10) -0.0039(11) -0.0008(9) -0.0010(12)
N5 0.0276(13) 0.068(2) 0.0495(16) 0.0102(16) 0.0006(13) -0.0026(17)
N6 0.0244(11) 0.0283(14) 0.0202(10) 0.0050(10) 0.0005(11) -0.0070(14)
N7 0.0178(10) 0.0222(14) 0.0199(10) 0.0004(10) 0.0013(9) -0.0054(12)
N8 0.0406(15) 0.059(2) 0.0402(14) 0.0043(15) -0.0027(15) -0.0092(19)
N9 0.0238(11) 0.0357(15) 0.0275(12) -0.0120(13) -0.0039(11) 0.0058(13)
N10 0.0217(11) 0.0394(16) 0.0386(13) 0.0150(14) -0.0016(12) -0.0033(13)
C2 0.054(2) 0.035(2) 0.0275(15) -0.0004(15) 0.0106(16) 0.0179(19)
C1 0.0360(16) 0.0288(19) 0.0328(16) 0.0042(15) 0.0105(15) -0.0079(17)
N1 0.0478(18) 0.071(2) 0.0430(16) 0.0026(17) -0.0007(15) 0.011(2)
C4 0.0242(14) 0.0298(18) 0.0289(14) -0.0125(14) -0.0005(13) -0.0035(16)
C5 0.0227(13) 0.0233(17) 0.0216(12) -0.0026(12) -0.0051(11) 0.0055(14)
C6 0.0215(12) 0.0444(19) 0.0140(12) -0.0018(14) 0.0003(10) -0.0099(16)
C7 0.0203(11) 0.0356(18) 0.0208(11) 0.0067(13) -0.0012(12) -0.0082(14)
C8 0.0218(12) 0.0329(17) 0.0245(13) 0.0009(15) 0.0046(12) -0.0108(16)
C9 0.0224(13) 0.042(2) 0.0229(13) -0.0031(14) -0.0052(12) 0.0031(16)
C10 0.0197(12) 0.0308(17) 0.0219(12) -0.0068(13) -0.0083(12) 0.0052(14)
N4 0.0380(14) 0.0458(18) 0.0411(14) -0.0035(16) -0.0058(13) -0.0008(17)
C13 0.0228(13) 0.046(2) 0.0276(15) 0.0051(15) 0.0053(13) -0.0032(17)
C12 0.0259(14) 0.0379(19) 0.0404(15) 0.0099(16) -0.0013(16) 0.0104(18)
C14 0.0199(13) 0.041(2) 0.0271(15) 0.0021(15) 0.0019(13) -0.0004(16)
C15 0.0278(15) 0.042(2) 0.0343(16) 0.0081(16) 0.0071(13) -0.0098(17)
C16 0.0130(11) 0.0168(15) 0.0154(11) -0.0021(11) 0.0039(10) -0.0074(13)
C17 0.0161(11) 0.0370(18) 0.0184(12) -0.0021(14) -0.0060(11) -0.0002(14)
C18 0.0203(13) 0.0234(16) 0.0217(12) -0.0011(13) -0.0020(11) 0.0038(14)
C19 0.0207(12) 0.040(2) 0.0218(14) -0.0004(14) 0.0011(12) -0.0090(16)
C20 0.0205(12) 0.0249(17) 0.0184(11) 0.0021(11) -0.0029(11) -0.0064(14)
C21 0.0190(12) 0.0255(16) 0.0219(12) -0.0012(13) 0.0000(11) -0.0053(15)
C22 0.0231(12) 0.0279(17) 0.0082(10) -0.0004(12) -0.0005(10) -0.0024(14)
C23 0.0177(12) 0.0309(17) 0.0189(12) 0.0073(13) 0.0056(11) 0.0057(15)
C24 0.0186(11) 0.0113(13) 0.0069(9) 0.0021(10) 0.0037(11) -0.0001(13)
C25 0.0401(17) 0.0283(17) 0.0140(12) -0.0062(12) 0.0037(13) 0.0068(16)
C26 0.0395(17) 0.0245(18) 0.0211(14) -0.0010(13) 0.0049(13) -0.0054(16)

loop_
_atom_type_symbol
_atom_type_description
_atom_type_scat_dispersion_real
_atom_type_scat_dispersion_imag
_atom_type_scat_source
C C 0.0033 0.0016 'International Tables Vol C Tables 4.2.6.8 and 6.1.1.4'
H H 0.0000 0.0000 'International Tables Vol C Tables 4.2.6.8 and 6.1.1.4'
N N 0.0061 0.0033 'International Tables Vol C Tables 4.2.6.8 and 6.1.1.4'
O O 0.0106 0.0060 'International Tables Vol C Tables 4.2.6.8 and 6.1.1.4'
Ag Ag -0.8971 1.1015 'International Tables Vol C Tables 4.2.6.8 and 6.1.1.4'

loop_
_geom_angle_atom_site_label_1
_geom_angle_atom_site_label_2
_geom_angle_atom_site_label_3
_geom_angle
N6 Ag1 N2 164.19(10)
N3 Ag2 N7 168.36(9)
C2 C3 C4 109.7(3)
C5 N2 C6 117.9(2)
C5 N2 Ag1 129.1(2)
C6 N2 Ag1 112.97(16)
C9 N3 C8 113.9(2)
C9 N3 Ag2 128.64(18)
C8 N3 Ag2 115.52(17)
C12 C11 C10 110.2(3)
C17 N5 C14 108.4(3)
C18 N6 C19 116.6(2)
C18 N6 Ag1 122.91(18)
C19 N6 Ag1 119.33(18)
C22 N7 C21 117.7(2)
C22 N7 Ag2 125.76(19)
C21 N7 Ag2 116.51(16)
C23 N8 C26 107.5(3)
O1 N9 O2 120.9(3)
O1 N9 O3 118.5(2)
O2 N9 O3 120.6(2)
O4 N10 O6 121.4(3)
O4 N10 O5 120.4(3)
O6 N10 O5 118.2(3)
C3 C2 C1 110.4(3)
C2 C1 N1 105.7(3)
C1 N1 C4 106.8(3)
C3 C4 N1 107.4(3)
C3 C4 C5 120.8(3)
N1 C4 C5 131.8(3)
N2 C5 C4 129.1(3)
N2 C6 C7 110.8(2)
C8 C7 C6 106.6(2)
N3 C8 C7 112.8(2)
N3 C9 C10 127.3(3)
C11 C10 N4 106.5(2)
C11 C10 C9 120.2(3)
N4 C10 C9 133.3(3)
C13 N4 C10 107.8(3)
C12 C13 N4 105.6(3)
C11 C12 C13 109.9(3)
C15 C14 N5 106.0(3)
C16 C15 C14 109.4(3)
C15 C16 C17 108.8(3)
C16 C17 N5 107.4(2)
C16 C17 C18 119.9(3)
N5 C17 C18 132.7(3)
N6 C18 C17 123.0(3)
N6 C19 C20 112.0(2)
C21 C20 C19 112.4(2)
N7 C21 C20 110.6(2)
N7 C22 C23 126.0(2)
C24 C23 N8 106.8(3)
C24 C23 C22 121.9(2)
N8 C23 C22 131.4(3)
C25 C24 C23 110.2(2)
C24 C25 C26 110.1(3)
C25 C26 N8 105.3(3)

loop_
_geom_bond_atom_site_label_1
_geom_bond_atom_site_label_2
_geom_bond_distance
Ag1 N6 2.141(2)
Ag1 N2 2.158(2)
Ag2 N3 2.138(2)
Ag2 N7 2.155(2)
O1 N9 1.250(3)
O2 N9 1.256(3)
O3 N9 1.267(3)
O4 N10 1.230(3)
O5 N10 1.261(3)
O6 N10 1.259(4)
O7 C27 1.391(5)
C3 C2 1.328(4)
C3 C4 1.341(4)
N2 C5 1.266(3)
N2 C6 1.466(4)
N3 C9 1.278(4)
N3 C8 1.484(3)
C11 C12 1.327(4)
C11 C10 1.352(4)
N5 C17 1.382(4)
N5 C14 1.389(4)
N6 C18 1.280(4)
N6 C19 1.458(3)
N7 C22 1.279(3)
N7 C21 1.452(4)
N8 C23 1.374(4)
N8 C26 1.412(4)
C2 C1 1.381(5)
C1 N1 1.397(4)
N1 C4 1.418(4)
C4 C5 1.430(4)
C6 C7 1.551(4)
C7 C8 1.498(4)
C9 C10 1.430(4)
C10 N4 1.401(4)
N4 C13 1.400(4)
C13 C12 1.376(5)
C14 C15 1.382(5)
C15 C16 1.347(4)
C16 C17 1.366(4)
C17 C18 1.431(4)
C19 C20 1.518(4)
C20 C21 1.518(4)
C22 C23 1.432(4)
C23 C24 1.355(4)
C24 C25 1.311(4)
C25 C26 1.363(4)
